data_1511850
loop_
_publ_author_name
'Chouhan, Gagan'
'James, Keith'

_publ_section_title
;
 Efficient construction of proline-containing \b-turn mimetic cyclic
 tetrapeptides via CuAAC macrocyclization.
;
_journal_issue 6
_journal_name_full 'Organic letters'
_journal_page_first 1206
_journal_page_last 1209
_journal_paper_doi 10.1021/ol303572t
_journal_volume 15
_journal_year 2013
_chemical_absolute_configuration ad
_chemical_formula_moiety 'C31 H43 Cl N8 O5, 0.75(C4 H10 O), 0.375(C H4 O), 0.125(H2 O)'
_chemical_formula_sum 'C34.375 H52.25 Cl N8 O6.25'
_chemical_formula_weight 713.04
_chemical_name_systematic
; 
 ? 
;
_space_group_IT_number 19
_symmetry_cell_setting orthorhombic
_symmetry_space_group_name_Hall 'P 2ac 2ab'
_symmetry_space_group_name_H-M 'P 21 21 21'
_atom_sites_solution_hydrogens geom
_atom_sites_solution_primary direct
_atom_sites_solution_secondary difmap
_audit_creation_method SHELXL-97
_cell_angle_alpha 90.00
_cell_angle_beta 90.00
_cell_angle_gamma 90.00
_cell_formula_units_Z 8
_cell_length_a 17.5134(4)
_cell_length_b 17.8594(3)
_cell_length_c 24.2187(5)
_cell_measurement_reflns_used 6228
_cell_measurement_temperature 100(2)
_cell_measurement_theta_max 67.29
_cell_measurement_theta_min 3.11
_cell_volume 7575.1(3)
_computing_cell_refinement 'Bruker SAINT'
_computing_data_collection 'Bruker APEX2'
_computing_data_reduction 'Bruker SAINT'
_computing_molecular_graphics 'Bruker SHELXTL'
_computing_publication_material 'Bruker SHELXTL'
_computing_structure_refinement 'SHELXL-97 (Sheldrick, 2008)'
_computing_structure_solution 'SHELXS-97 (Sheldrick, 2008)'
_diffrn_ambient_temperature 100(2)
_diffrn_measured_fraction_theta_full 0.970
_diffrn_measured_fraction_theta_max 0.970
_diffrn_measurement_device_type 'Bruker Smart 6000 CCD'
_diffrn_measurement_method '\f and \w scans'
_diffrn_radiation_monochromator 'Multilayer Mirror'
_diffrn_radiation_source 'Rotating Anode'
_diffrn_radiation_type CuK\a
_diffrn_radiation_wavelength 1.54178
_diffrn_reflns_av_R_equivalents 0.0634
_diffrn_reflns_av_sigmaI/netI 0.0850
_diffrn_reflns_limit_h_max 20
_diffrn_reflns_limit_h_min -21
_diffrn_reflns_limit_k_max 20
_diffrn_reflns_limit_k_min -21
_diffrn_reflns_limit_l_max 28
_diffrn_reflns_limit_l_min -28
_diffrn_reflns_number 37806
_diffrn_reflns_theta_full 67.66
_diffrn_reflns_theta_max 67.66
_diffrn_reflns_theta_min 3.11
_exptl_absorpt_coefficient_mu 1.336
_exptl_absorpt_correction_T_max 0.9362
_exptl_absorpt_correction_T_min 0.7667
_exptl_absorpt_correction_type multi-scan
_exptl_absorpt_process_details SADABS
_exptl_crystal_colour Colorless
_exptl_crystal_density_diffrn 1.250
_exptl_crystal_density_meas ?
_exptl_crystal_density_method 'not measured'
_exptl_crystal_description Needle
_exptl_crystal_F_000 3052
_exptl_crystal_size_max 0.21
_exptl_crystal_size_mid 0.08
_exptl_crystal_size_min 0.05
_refine_diff_density_max 0.523
_refine_diff_density_min -0.445
_refine_diff_density_rms 0.054
_refine_ls_abs_structure_details 'Flack H D (1983), Acta Cryst. A39, 876-881'
_refine_ls_abs_structure_Flack 0.004(14)
_refine_ls_extinction_coef 'not measured'
_refine_ls_extinction_method none
_refine_ls_goodness_of_fit_ref 1.033
_refine_ls_hydrogen_treatment mixed
_refine_ls_matrix_type full
_refine_ls_number_parameters 967
_refine_ls_number_reflns 12909
_refine_ls_number_restraints 3
_refine_ls_restrained_S_all 1.033
_refine_ls_R_factor_all 0.0594
_refine_ls_R_factor_gt 0.0509
_refine_ls_shift/su_max 0.000
_refine_ls_shift/su_mean 0.000
_refine_ls_structure_factor_coef Fsqd
_refine_ls_weighting_details 'calc w=1/[\s^2^(Fo^2^)+(0.0598P)^2^+2.0739P] where P=(Fo^2^+2Fc^2^)/3'
_refine_ls_weighting_scheme calc
_refine_ls_wR_factor_gt 0.1240
_refine_ls_wR_factor_ref 0.1309
_reflns_number_gt 11585
_reflns_number_total 12909
_reflns_threshold_expression >2sigma(I)
_cod_data_source_file ol303572t_si_003.cif
_cod_data_source_block kjames01
_cod_depositor_comments
;
The following automatic conversions were performed:

'_chemical_absolute_configuration' value 'AD' changed to 'ad'
according to /home/saulius/struct/CIF-dictionaries/cif_core.dic
dictionary named 'cif_core.dic' version 2.4.2 from
2011-04-26.

'_symmetry_cell_setting' value 'Orthorhombic' changed to
'orthorhombic' according to
/home/saulius/struct/CIF-dictionaries/cif_core.dic dictionary named
'cif_core.dic' version 2.4.2 from 2011-04-26.

Automatic conversion script
Id: cif_fix_values 1891 2012-01-12 08:04:46Z andrius 

The following automatic conversions were performed:

'_exptl_crystal_density_meas' value 'not measured' was changed to '?'
- the value is perceived as not measured.

Automatic conversion script
Id: cif_fix_values 3008 2015-01-20 13:52:24Z robertas 
;
_cod_original_sg_symbol_H-M P2(1)2(1)2(1)
_cod_database_code 1511850

loop_
_symmetry_equiv_pos_as_xyz
'x, y, z'
'x+1/2, -y+1/2, -z'
'-x, y+1/2, -z+1/2'
'-x+1/2, -y, z+1/2'

loop_
_atom_site_label
_atom_site_type_symbol
_atom_site_fract_x
_atom_site_fract_y
_atom_site_fract_z
_atom_site_U_iso_or_equiv
_atom_site_adp_type
_atom_site_occupancy
_atom_site_symmetry_multiplicity
_atom_site_calc_flag
_atom_site_refinement_flags
_atom_site_disorder_assembly
_atom_site_disorder_group
Cl1 Cl 0.65671(8) 0.20758(6) 0.58682(5) 0.0786(4) Uani 1 1 d . . .
O1 O 0.57334(11) 0.35772(10) 0.18907(9) 0.0348(4) Uani 1 1 d . . .
O2 O 0.73978(12) 0.46691(13) 0.24316(10) 0.0459(5) Uani 1 1 d . . .
O3 O 0.73178(13) 0.51711(15) 0.46842(12) 0.0529(6) Uani 1 1 d . . .
O4 O 0.55961(11) 0.47756(10) 0.40853(8) 0.0349(4) Uani 1 1 d . . .
O5 O 0.31388(13) 0.51577(11) 0.48632(10) 0.0405(5) Uani 1 1 d . . .
N1 N 0.30627(12) 0.51006(12) 0.23401(10) 0.0289(4) Uani 1 1 d . . .
N2 N 0.31031(13) 0.57221(12) 0.20306(10) 0.0321(5) Uani 1 1 d . . .
N3 N 0.37913(13) 0.57435(12) 0.18076(10) 0.0312(5) Uani 1 1 d . . .
N4 N 0.54676(12) 0.47243(12) 0.22439(10) 0.0298(5) Uani 1 1 d . . .
H4 H 0.5548 0.5032 0.2522 0.036 Uiso 1 1 calc R . .
N5 N 0.65216(13) 0.44865(12) 0.30906(11) 0.0323(5) Uani 1 1 d . . .
H5 H 0.6322 0.4626 0.3408 0.039 Uiso 1 1 calc R . .
N6 N 0.75880(15) 0.52736(14) 0.37791(12) 0.0412(6) Uani 1 1 d . . .
N7 N 0.58872(14) 0.58142(12) 0.45632(10) 0.0341(5) Uani 1 1 d . . .
N8 N 0.42007(14) 0.46362(12) 0.44989(10) 0.0318(5) Uani 1 1 d . . .
H8 H 0.4391 0.4269 0.4300 0.038 Uiso 1 1 calc R . .
C1 C 0.37299(15) 0.47155(13) 0.23211(12) 0.0296(5) Uani 1 1 d . . .
H1 H 0.3852 0.4261 0.2505 0.035 Uiso 1 1 calc R . .
C2 C 0.41885(15) 0.51289(14) 0.19778(11) 0.0280(5) Uani 1 1 d . . .
C3 C 0.49935(15) 0.49788(14) 0.17919(13) 0.0321(5) Uani 1 1 d . . .
H3A H 0.4989 0.4594 0.1498 0.038 Uiso 1 1 calc R . .
H3B H 0.5213 0.5443 0.1635 0.038 Uiso 1 1 calc R . .
C4 C 0.57901(14) 0.40451(14) 0.22618(12) 0.0291(5) Uani 1 1 d . . .
C5 C 0.62128(16) 0.38531(14) 0.27929(13) 0.0330(6) Uani 1 1 d . . .
H5A H 0.5858 0.3581 0.3040 0.040 Uiso 1 1 calc R . .
H5B H 0.6637 0.3508 0.2702 0.040 Uiso 1 1 calc R . .
C6 C 0.71151(15) 0.48568(15) 0.28759(13) 0.0336(6) Uani 1 1 d . . .
C7 C 0.74254(16) 0.55258(16) 0.32151(14) 0.0368(6) Uani 1 1 d . . .
H7 H 0.7007 0.5905 0.3239 0.044 Uiso 1 1 calc R . .
C8 C 0.81078(17) 0.59058(17) 0.29304(17) 0.0453(8) Uani 1 1 d . A .
H8A H 0.8448 0.6118 0.3217 0.054 Uiso 1 1 calc R . .
H8B H 0.8401 0.5521 0.2726 0.054 Uiso 1 1 calc R . .
C9 C 0.78835(17) 0.6528(2) 0.25303(16) 0.0445(7) Uani 1 1 d . . .
H9A H 0.7616 0.6916 0.2757 0.053 Uiso 0.696(8) 1 calc PR A 1
H9B H 0.7429 0.6345 0.2321 0.053 Uiso 0.304(8) 1 calc PR A 2
C10 C 0.8592(3) 0.6914(4) 0.2291(3) 0.0590(15) Uani 0.696(8) 1 d P A 1
H10A H 0.8939 0.7050 0.2592 0.089 Uiso 0.696(8) 1 calc PR A 1
H10B H 0.8437 0.7367 0.2092 0.089 Uiso 0.696(8) 1 calc PR A 1
H10C H 0.8851 0.6572 0.2037 0.089 Uiso 0.696(8) 1 calc PR A 1
C10B C 0.8555(8) 0.6538(10) 0.2124(8) 0.0590(15) Uani 0.304(8) 1 d P A 2
H10D H 0.9027 0.6657 0.2323 0.089 Uiso 0.304(8) 1 calc PR A 2
H10E H 0.8463 0.6917 0.1839 0.089 Uiso 0.304(8) 1 calc PR A 2
H10F H 0.8604 0.6045 0.1950 0.089 Uiso 0.304(8) 1 calc PR A 2
C11 C 0.7339(3) 0.6337(3) 0.2055(2) 0.0488(13) Uani 0.696(8) 1 d P A 1
H11A H 0.7575 0.5958 0.1817 0.073 Uiso 0.696(8) 1 calc PR A 1
H11B H 0.7235 0.6789 0.1838 0.073 Uiso 0.696(8) 1 calc PR A 1
H11C H 0.6859 0.6141 0.2205 0.073 Uiso 0.696(8) 1 calc PR A 1
C11B C 0.7674(6) 0.7218(7) 0.2772(6) 0.050(3) Uani 0.304(8) 1 d P A 2
H11D H 0.7333 0.7490 0.2521 0.075 Uiso 0.304(8) 1 calc PR A 2
H11E H 0.8133 0.7518 0.2841 0.075 Uiso 0.304(8) 1 calc PR A 2
H11F H 0.7409 0.7125 0.3122 0.075 Uiso 0.304(8) 1 calc PR A 2
C12 C 0.8217(2) 0.4726(2) 0.38288(19) 0.0577(10) Uani 1 1 d . . .
H12A H 0.8090 0.4275 0.3618 0.087 Uiso 1 1 calc R . .
H12B H 0.8289 0.4594 0.4218 0.087 Uiso 1 1 calc R . .
H12C H 0.8688 0.4946 0.3683 0.087 Uiso 1 1 calc R . .
C13 C 0.71635(17) 0.54329(15) 0.42281(15) 0.0386(7) Uani 1 1 d . . .
C14 C 0.65036(17) 0.59860(16) 0.41732(14) 0.0394(6) Uani 1 1 d . . .
H14 H 0.6305 0.5990 0.3786 0.047 Uiso 1 1 calc R . .
C15 C 0.6778(2) 0.67821(19) 0.4343(2) 0.0581(10) Uani 1 1 d . . .
H15A H 0.7227 0.6753 0.4591 0.070 Uiso 1 1 calc R . .
H15B H 0.6913 0.7084 0.4015 0.070 Uiso 1 1 calc R . .
C16 C 0.6095(2) 0.71140(18) 0.46409(18) 0.0528(9) Uani 1 1 d . . .
H16A H 0.5721 0.7324 0.4376 0.063 Uiso 1 1 calc R . .
H16B H 0.6254 0.7512 0.4901 0.063 Uiso 1 1 calc R . .
C17 C 0.5757(2) 0.64361(17) 0.49520(13) 0.0411(7) Uani 1 1 d . . .
H17A H 0.6027 0.6350 0.5306 0.049 Uiso 1 1 calc R . .
H17B H 0.5206 0.6507 0.5026 0.049 Uiso 1 1 calc R . .
C18 C 0.54352(16) 0.52301(14) 0.44521(12) 0.0325(6) Uani 1 1 d . . .
C19 C 0.47037(17) 0.51452(14) 0.47876(12) 0.0332(6) Uani 1 1 d . . .
H19 H 0.4448 0.5646 0.4793 0.040 Uiso 1 1 calc R . .
C20 C 0.48325(19) 0.49104(16) 0.53992(12) 0.0379(6) Uani 1 1 d . . .
H20A H 0.5114 0.5318 0.5588 0.046 Uiso 1 1 calc R . .
H20B H 0.4328 0.4866 0.5580 0.046 Uiso 1 1 calc R . .
C21 C 0.52610(18) 0.41907(16) 0.54878(12) 0.0350(6) Uani 1 1 d . . .
C22 C 0.60565(19) 0.41681(19) 0.54363(14) 0.0439(7) Uani 1 1 d . . .
H22 H 0.6326 0.4604 0.5324 0.053 Uiso 1 1 calc R . .
C23 C 0.6453(2) 0.3516(2) 0.55470(16) 0.0539(9) Uani 1 1 d . . .
H23 H 0.6993 0.3502 0.5516 0.065 Uiso 1 1 calc R . .
C24 C 0.6051(2) 0.28835(19) 0.57043(14) 0.0501(8) Uani 1 1 d . . .
C25 C 0.5272(2) 0.28807(17) 0.57475(14) 0.0472(7) Uani 1 1 d . . .
H25 H 0.5007 0.2439 0.5853 0.057 Uiso 1 1 calc R . .
C26 C 0.48741(19) 0.35426(17) 0.56322(13) 0.0394(6) Uani 1 1 d . . .
H26 H 0.4332 0.3547 0.5653 0.047 Uiso 1 1 calc R . .
C27 C 0.34320(16) 0.47281(14) 0.45360(12) 0.0308(6) Uani 1 1 d . . .
C28 C 0.29580(16) 0.43071(14) 0.41079(13) 0.0340(6) Uani 1 1 d . . .
H28A H 0.2437 0.4218 0.4253 0.041 Uiso 1 1 calc R . .
H28B H 0.3196 0.3816 0.4028 0.041 Uiso 1 1 calc R . .
C29 C 0.29164(17) 0.47742(15) 0.35809(13) 0.0354(6) Uani 1 1 d . . .
H29A H 0.2689 0.5267 0.3670 0.042 Uiso 1 1 calc R . .
H29B H 0.3441 0.4862 0.3444 0.042 Uiso 1 1 calc R . .
C30 C 0.24479(15) 0.44081(15) 0.31232(13) 0.0348(6) Uani 1 1 d . . .
H30A H 0.2705 0.3940 0.3007 0.042 Uiso 1 1 calc R . .
H30B H 0.1941 0.4271 0.3273 0.042 Uiso 1 1 calc R . .
C31 C 0.23373(15) 0.49061(16) 0.26186(14) 0.0368(6) Uani 1 1 d . . .
H31A H 0.2000 0.4646 0.2352 0.044 Uiso 1 1 calc R . .
H31B H 0.2078 0.5373 0.2734 0.044 Uiso 1 1 calc R . .
Cl1' Cl 0.97464(4) -0.09045(4) 0.17844(4) 0.0509(2) Uani 1 1 d . . .
O1' O 0.45132(10) 0.10214(9) 0.20828(9) 0.0308(4) Uani 1 1 d . B .
O2' O 0.55320(13) 0.18269(12) 0.07494(10) 0.0444(5) Uani 1 1 d . . .
O3' O 0.86215(11) 0.24864(11) 0.10290(9) 0.0369(4) Uani 1 1 d . . .
O4' O 0.75881(10) 0.21560(10) 0.21986(8) 0.0318(4) Uani 1 1 d . . .
O5' O 0.84756(14) 0.27855(13) 0.39717(10) 0.0459(5) Uani 1 1 d . B .
N1' N 0.49739(17) 0.27573(13) 0.37422(12) 0.0442(6) Uani 1 1 d . . .
N2' N 0.45254(16) 0.33605(13) 0.36796(12) 0.0400(6) Uani 1 1 d . B .
N3' N 0.42315(13) 0.33262(12) 0.31809(11) 0.0336(5) Uani 1 1 d . . .
N4' N 0.49292(13) 0.22183(12) 0.20444(10) 0.0312(5) Uani 1 1 d . B .
H4' H 0.5278 0.2526 0.1913 0.037 Uiso 1 1 calc R . .
N5' N 0.62550(13) 0.18041(12) 0.15102(10) 0.0287(4) Uani 1 1 d . . .
H5' H 0.6652 0.1980 0.1691 0.034 Uiso 1 1 calc R . .
N6' N 0.73810(14) 0.24328(13) 0.07676(11) 0.0347(5) Uani 1 1 d . . .
N7' N 0.82534(12) 0.31983(12) 0.19917(10) 0.0279(4) Uani 1 1 d . . .
N8' N 0.81002(13) 0.21009(12) 0.32377(10) 0.0315(5) Uani 1 1 d . B .
H8' H 0.7848 0.1705 0.3122 0.038 Uiso 1 1 calc R . .
C1' C 0.49676(18) 0.23354(14) 0.32776(14) 0.0382(6) Uani 1 1 d . B .
H1' H 0.5236 0.1882 0.3212 0.046 Uiso 1 1 calc R . .
C2' C 0.44928(15) 0.27022(13) 0.29254(12) 0.0299(5) Uani 1 1 d . B .
C3' C 0.42777(16) 0.25205(14) 0.23372(13) 0.0338(6) Uani 1 1 d . . .
H3'A H 0.3856 0.2151 0.2335 0.041 Uiso 1 1 calc R B .
H3'B H 0.4097 0.2980 0.2149 0.041 Uiso 1 1 calc R . .
C4' C 0.50106(15) 0.14861(13) 0.19705(10) 0.0245(5) Uani 1 1 d . . .
C5' C 0.57811(14) 0.12227(13) 0.17467(11) 0.0270(5) Uani 1 1 d . B .
H5'A H 0.6067 0.0981 0.2051 0.032 Uiso 1 1 calc R . .
H5'B H 0.5688 0.0837 0.1461 0.032 Uiso 1 1 calc R . .
C6' C 0.60742(16) 0.20685(15) 0.10082(12) 0.0333(6) Uani 1 1 d . . .
C7' C 0.65871(16) 0.26982(16) 0.07792(12) 0.0346(6) Uani 1 1 d . . .
H7' H 0.6561 0.3128 0.1043 0.042 Uiso 1 1 calc R . .
C8' C 0.6301(2) 0.29756(19) 0.02179(14) 0.0463(7) Uani 1 1 d . . .
H8'A H 0.6116 0.2541 0.0002 0.056 Uiso 1 1 calc R . .
H8'B H 0.6734 0.3200 0.0014 0.056 Uiso 1 1 calc R . .
C9' C 0.5655(2) 0.3557(2) 0.02601(16) 0.0526(9) Uani 1 1 d . . .
H9' H 0.5272 0.3367 0.0532 0.063 Uiso 1 1 calc R . .
C10' C 0.5956(2) 0.4302(2) 0.04709(18) 0.0571(9) Uani 1 1 d . . .
H10G H 0.6194 0.4230 0.0834 0.086 Uiso 1 1 calc R . .
H10H H 0.5533 0.4659 0.0504 0.086 Uiso 1 1 calc R . .
H10I H 0.6336 0.4498 0.0211 0.086 Uiso 1 1 calc R . .
C11' C 0.5256(3) 0.3640(3) -0.0296(2) 0.0733(13) Uani 1 1 d . . .
H11G H 0.5623 0.3819 -0.0572 0.110 Uiso 1 1 calc R . .
H11H H 0.4836 0.4000 -0.0262 0.110 Uiso 1 1 calc R . .
H11I H 0.5053 0.3153 -0.0411 0.110 Uiso 1 1 calc R . .
C12' C 0.7527(2) 0.17975(17) 0.04015(14) 0.0425(7) Uani 1 1 d . . .
H12D H 0.7508 0.1966 0.0017 0.064 Uiso 1 1 calc R . .
H12E H 0.7138 0.1412 0.0462 0.064 Uiso 1 1 calc R . .
H12F H 0.8033 0.1590 0.0481 0.064 Uiso 1 1 calc R . .
C13' C 0.79588(16) 0.27081(14) 0.10803(12) 0.0310(6) Uani 1 1 d . . .
C14' C 0.77788(16) 0.33246(14) 0.15029(12) 0.0307(5) Uani 1 1 d . . .
H14' H 0.7225 0.3318 0.1603 0.037 Uiso 1 1 calc R . .
C15' C 0.80177(18) 0.41070(15) 0.12973(13) 0.0362(6) Uani 1 1 d . . .
H15C H 0.8008 0.4132 0.0889 0.043 Uiso 1 1 calc R . .
H15D H 0.7677 0.4499 0.1448 0.043 Uiso 1 1 calc R . .
C16' C 0.88321(19) 0.41959(16) 0.15180(14) 0.0407(7) Uani 1 1 d . . .
H16C H 0.9206 0.3966 0.1262 0.049 Uiso 1 1 calc R . .
H16D H 0.8961 0.4732 0.1566 0.049 Uiso 1 1 calc R . .
C17' C 0.88305(16) 0.37905(15) 0.20726(12) 0.0325(6) Uani 1 1 d . . .
H17C H 0.9338 0.3574 0.2155 0.039 Uiso 1 1 calc R . .
H17D H 0.8682 0.4132 0.2376 0.039 Uiso 1 1 calc R . .
C18' C 0.80959(14) 0.26136(13) 0.23186(12) 0.0269(5) Uani 1 1 d . . .
C19' C 0.85540(14) 0.25231(13) 0.28479(12) 0.0287(5) Uani 1 1 d . . .
H19' H 0.8625 0.3035 0.3007 0.034 Uiso 1 1 calc R . .
C20' C 0.93608(15) 0.21854(15) 0.27624(13) 0.0354(6) Uani 1 1 d . . .
H20C H 0.9653 0.2525 0.2518 0.043 Uiso 1 1 calc R . .
H20D H 0.9624 0.2176 0.3124 0.043 Uiso 1 1 calc R . .
C21' C 0.93926(14) 0.14076(15) 0.25193(13) 0.0321(6) Uani 1 1 d . . .
C22' C 0.93577(16) 0.12959(16) 0.19491(13) 0.0377(6) Uani 1 1 d . . .
H22' H 0.9261 0.1710 0.1713 0.045 Uiso 1 1 calc R . .
C23' C 0.94631(17) 0.05851(17) 0.17202(14) 0.0412(7) Uani 1 1 d . . .
H23' H 0.9444 0.0515 0.1332 0.049 Uiso 1 1 calc R . .
C24' C 0.95952(16) -0.00146(15) 0.20676(15) 0.0383(6) Uani 1 1 d . . .
C25' C 0.96117(16) 0.00760(15) 0.26343(14) 0.0375(6) Uani 1 1 d . . .
H25' H 0.9691 -0.0343 0.2869 0.045 Uiso 1 1 calc R . .
C26' C 0.95123(15) 0.07828(16) 0.28569(13) 0.0356(6) Uani 1 1 d . . .
H26' H 0.9526 0.0845 0.3246 0.043 Uiso 1 1 calc R . .
C27' C 0.80548(18) 0.22990(15) 0.37727(13) 0.0373(6) Uani 1 1 d . . .
C28' C 0.7358(4) 0.1959(3) 0.4076(2) 0.0323(12) Uani 0.675(6) 1 d P B 1
H28C H 0.7256 0.1453 0.3927 0.039 Uiso 0.675(6) 1 calc PR B 1
H28D H 0.7482 0.1905 0.4473 0.039 Uiso 0.675(6) 1 calc PR B 1
C28B C 0.7666(9) 0.1816(8) 0.4189(5) 0.038(3) Uani 0.325(6) 1 d P B 2
H28E H 0.8021 0.1689 0.4493 0.045 Uiso 0.325(6) 1 calc PR B 2
H28F H 0.7485 0.1346 0.4017 0.045 Uiso 0.325(6) 1 calc PR B 2
C29' C 0.6637(5) 0.2434(7) 0.4018(5) 0.039(2) Uani 0.675(6) 1 d P B 1
H29C H 0.6735 0.2935 0.4178 0.047 Uiso 0.675(6) 1 calc PR B 1
H29D H 0.6526 0.2503 0.3620 0.047 Uiso 0.675(6) 1 calc PR B 1
C29B C 0.6996(6) 0.2266(6) 0.4407(4) 0.041(2) Uani 0.325(6) 1 d P B 2
H29E H 0.7184 0.2733 0.4580 0.049 Uiso 0.325(6) 1 calc PR B 2
H29F H 0.6723 0.1973 0.4691 0.049 Uiso 0.325(6) 1 calc PR B 2
C30' C 0.5941(3) 0.2099(3) 0.42959(19) 0.0403(11) Uani 0.675(6) 1 d P B 1
H30C H 0.5796 0.1635 0.4098 0.048 Uiso 0.675(6) 1 calc PR B 1
H30D H 0.6078 0.1958 0.4679 0.048 Uiso 0.675(6) 1 calc PR B 1
C30B C 0.6443(14) 0.2460(17) 0.3927(14) 0.039(2) Uani 0.325(6) 1 d P B 2
H30E H 0.6658 0.2876 0.3707 0.047 Uiso 0.325(6) 1 calc PR B 2
H30F H 0.6386 0.2020 0.3682 0.047 Uiso 0.325(6) 1 calc PR B 2
C31' C 0.5258(3) 0.2618(3) 0.4312(2) 0.0439(11) Uani 0.675(6) 1 d P B 1
H31C H 0.4847 0.2389 0.4537 0.053 Uiso 0.675(6) 1 calc PR B 1
H31D H 0.5404 0.3098 0.4487 0.053 Uiso 0.675(6) 1 calc PR B 1
C31B C 0.5654(7) 0.2688(6) 0.4152(5) 0.0439(11) Uani 0.325(6) 1 d P B 2
H31E H 0.5713 0.3178 0.4340 0.053 Uiso 0.325(6) 1 calc PR B 2
H31F H 0.5508 0.2320 0.4439 0.053 Uiso 0.325(6) 1 calc PR B 2
O1S O 0.7638(5) 0.8623(4) 0.3844(3) 0.0932(11) Uani 0.609(5) 1 d P C 1
O1SB O 0.8111(8) 0.8388(7) 0.3826(5) 0.0932(11) Uani 0.391(5) 1 d P C 2
C1S C 0.6406(6) 0.8996(6) 0.4087(5) 0.0932(11) Uani 0.609(5) 1 d P C 1
H1SA H 0.6212 0.8752 0.3753 0.140 Uiso 0.609(5) 1 calc PR C 1
H1SB H 0.6106 0.9449 0.4161 0.140 Uiso 0.609(5) 1 calc PR C 1
H1SC H 0.6364 0.8652 0.4400 0.140 Uiso 0.609(5) 1 calc PR C 1
C1SB C 0.6872(11) 0.8825(9) 0.3861(8) 0.0932(11) Uani 0.391(5) 1 d P C 2
H1SD H 0.6756 0.8739 0.3471 0.140 Uiso 0.391(5) 1 calc PR C 2
H1SE H 0.6538 0.9219 0.4006 0.140 Uiso 0.391(5) 1 calc PR C 2
H1SF H 0.6789 0.8362 0.4069 0.140 Uiso 0.391(5) 1 calc PR C 2
C2S C 0.7213(7) 0.9202(6) 0.4005(5) 0.0932(11) Uani 0.609(5) 1 d P C 1
H2SA H 0.7245 0.9603 0.3724 0.112 Uiso 0.609(5) 1 calc PR C 1
H2SC H 0.7420 0.9403 0.4355 0.112 Uiso 0.609(5) 1 calc PR C 1
C2SB C 0.7781(11) 0.9090(10) 0.3926(8) 0.0932(11) Uani 0.391(5) 1 d P C 2
H2SD H 0.7930 0.9466 0.3645 0.112 Uiso 0.391(5) 1 calc PR C 2
H2SE H 0.7898 0.9281 0.4300 0.112 Uiso 0.391(5) 1 calc PR C 2
C3S C 0.8422(7) 0.8786(6) 0.3859(5) 0.0932(11) Uani 0.609(5) 1 d P C 1
H3SC H 0.8578 0.8901 0.4243 0.112 Uiso 0.609(5) 1 calc PR C 1
H3SD H 0.8530 0.9231 0.3628 0.112 Uiso 0.609(5) 1 calc PR C 1
C3SB C 0.8881(10) 0.8481(9) 0.3938(8) 0.0932(11) Uani 0.391(5) 1 d P C 2
H3SE H 0.8951 0.8514 0.4342 0.112 Uiso 0.391(5) 1 calc PR C 2
H3SF H 0.9052 0.8962 0.3776 0.112 Uiso 0.391(5) 1 calc PR C 2
C4S C 0.8899(7) 0.8083(6) 0.3635(5) 0.0932(11) Uani 0.609(5) 1 d P C 1
H4SA H 0.8850 0.8054 0.3233 0.140 Uiso 0.609(5) 1 calc PR C 1
H4SB H 0.8700 0.7623 0.3802 0.140 Uiso 0.609(5) 1 calc PR C 1
H4SC H 0.9438 0.8143 0.3734 0.140 Uiso 0.609(5) 1 calc PR C 1
C4SB C 0.9389(10) 0.7851(9) 0.3713(8) 0.0932(11) Uani 0.391(5) 1 d P C 2
H4SD H 0.9247 0.7742 0.3330 0.140 Uiso 0.391(5) 1 calc PR C 2
H4SE H 0.9320 0.7400 0.3939 0.140 Uiso 0.391(5) 1 calc PR C 2
H4SF H 0.9925 0.8008 0.3727 0.140 Uiso 0.391(5) 1 calc PR C 2
O2S O 0.5165(5) 0.6042(5) 0.0371(4) 0.0998(15) Uani 0.50 1 d P D 1
O2SB O 0.6014(5) 0.6239(5) 0.0901(5) 0.104(3) Uani 0.50 1 d P E 2
H2SB H 0.5643 0.6495 0.1013 0.156 Uiso 0.50 1 calc PR E 2
C5S C 0.3998(7) 0.5360(8) 0.0239(6) 0.0998(15) Uani 0.50 1 d P D 1
H5SD H 0.3600 0.5249 -0.0034 0.150 Uiso 0.50 1 calc PR D 1
H5SE H 0.3778 0.5651 0.0542 0.150 Uiso 0.50 1 calc PR D 1
H5SF H 0.4207 0.4890 0.0383 0.150 Uiso 0.50 1 calc PR D 1
C5SB C 0.6602(7) 0.6237(8) 0.1312(6) 0.097(3) Uani 0.50 1 d P E 2
H5SA H 0.6975 0.5845 0.1226 0.145 Uiso 0.50 1 calc PR E 2
H5SB H 0.6376 0.6140 0.1675 0.145 Uiso 0.50 1 calc PR E 2
H5SC H 0.6858 0.6725 0.1316 0.145 Uiso 0.50 1 calc PR E 2
C6S C 0.4630(8) 0.5808(8) -0.0034(7) 0.0998(15) Uani 0.50 1 d P D 1
H6SA H 0.4890 0.5497 -0.0315 0.120 Uiso 0.50 1 calc PR D 1
H6SB H 0.4411 0.6252 -0.0221 0.120 Uiso 0.50 1 calc PR D 1
C7S C 0.5867(7) 0.6345(8) 0.0147(6) 0.0998(15) Uani 0.50 1 d P D 1
H7SA H 0.6122 0.5963 -0.0085 0.120 Uiso 0.50 1 calc PR D 1
H7SB H 0.5751 0.6784 -0.0088 0.120 Uiso 0.50 1 calc PR D 1
C8S C 0.6350(8) 0.6558(8) 0.0581(7) 0.0998(15) Uani 0.50 1 d P D 1
H8SA H 0.6725 0.6923 0.0446 0.150 Uiso 0.50 1 calc PR D 1
H8SB H 0.6617 0.6117 0.0724 0.150 Uiso 0.50 1 calc PR D 1
H8SC H 0.6047 0.6785 0.0877 0.150 Uiso 0.50 1 calc PR D 1
O3S O 0.8184(5) 0.3712(4) 0.4946(3) 0.0776(17) Uani 0.25 1 d P F 2
H3S H 0.7730 0.3643 0.4847 0.116 Uiso 0.25 1 calc PR F 2
C9S C 0.8510(11) 0.3011(10) 0.5128(8) 0.068(4) Uani 0.25 1 d P F 2
H9SA H 0.8933 0.2873 0.4884 0.102 Uiso 0.25 1 calc PR F 2
H9SB H 0.8118 0.2620 0.5117 0.102 Uiso 0.25 1 calc PR F 2
H9SC H 0.8699 0.3066 0.5507 0.102 Uiso 0.25 1 calc PR F 2
O3SB O 0.8184(5) 0.3712(4) 0.4946(3) 0.0776(17) Uani 0.25 1 d PD G 3
H3SA H 0.831(13) 0.355(14) 0.464(4) 0.116 Uiso 0.25 1 d PD H 3
H3SB H 0.795(15) 0.411(8) 0.490(10) 0.116 Uiso 0.25 1 d PD I 3

loop_
_atom_site_aniso_label
_atom_site_aniso_U_11
_atom_site_aniso_U_22
_atom_site_aniso_U_33
_atom_site_aniso_U_23
_atom_site_aniso_U_13
_atom_site_aniso_U_12
Cl1 0.1162(9) 0.0659(6) 0.0537(6) 0.0223(4) 0.0094(6) 0.0509(6)
O1 0.0457(10) 0.0215(8) 0.0372(11) -0.0047(7) 0.0047(9) -0.0022(7)
O2 0.0392(11) 0.0560(13) 0.0427(13) -0.0055(10) 0.0062(10) -0.0003(9)
O3 0.0470(12) 0.0596(14) 0.0521(15) 0.0174(12) -0.0193(11) -0.0036(10)
O4 0.0438(10) 0.0297(9) 0.0312(11) -0.0025(8) -0.0002(9) 0.0028(8)
O5 0.0482(11) 0.0346(10) 0.0387(12) 0.0005(9) 0.0111(9) 0.0050(9)
N1 0.0316(11) 0.0258(10) 0.0293(12) -0.0015(9) 0.0005(9) 0.0015(8)
N2 0.0381(12) 0.0284(11) 0.0299(12) 0.0007(9) -0.0019(10) 0.0058(9)
N3 0.0364(11) 0.0289(10) 0.0282(12) 0.0010(9) -0.0002(10) 0.0029(9)
N4 0.0317(10) 0.0235(10) 0.0343(13) -0.0050(9) -0.0003(9) 0.0002(8)
N5 0.0319(11) 0.0321(11) 0.0329(13) -0.0037(9) 0.0004(10) 0.0034(9)
N6 0.0440(13) 0.0327(12) 0.0470(16) -0.0048(10) -0.0154(12) 0.0091(10)
N7 0.0428(12) 0.0285(11) 0.0310(13) 0.0013(9) -0.0072(10) 0.0026(9)
N8 0.0407(12) 0.0256(10) 0.0292(12) -0.0008(8) 0.0011(10) 0.0037(9)
C1 0.0338(12) 0.0206(11) 0.0343(15) -0.0031(10) -0.0027(11) 0.0006(9)
C2 0.0328(12) 0.0260(11) 0.0253(13) -0.0044(9) -0.0019(10) 0.0008(9)
C3 0.0337(12) 0.0290(12) 0.0336(15) -0.0010(10) 0.0028(12) 0.0006(10)
C4 0.0280(11) 0.0232(11) 0.0362(15) -0.0014(10) 0.0058(11) -0.0040(9)
C5 0.0344(13) 0.0263(12) 0.0382(16) -0.0014(11) 0.0039(12) 0.0046(10)
C6 0.0293(12) 0.0348(13) 0.0369(17) 0.0000(12) -0.0033(12) 0.0068(10)
C7 0.0301(13) 0.0354(13) 0.0450(18) 0.0004(12) -0.0068(13) 0.0046(10)
C8 0.0328(13) 0.0381(15) 0.065(2) -0.0052(14) -0.0038(15) -0.0004(11)
C9 0.0333(14) 0.0532(17) 0.047(2) -0.0017(15) 0.0065(14) -0.0063(12)
C10 0.045(2) 0.066(4) 0.065(4) 0.005(3) 0.011(3) -0.009(3)
C10B 0.045(2) 0.066(4) 0.065(4) 0.005(3) 0.011(3) -0.009(3)
C11 0.041(2) 0.059(3) 0.047(3) 0.001(2) 0.003(2) -0.0024(19)
C11B 0.041(5) 0.052(6) 0.057(7) -0.006(5) -0.003(5) 0.005(4)
C12 0.057(2) 0.0453(18) 0.071(3) -0.0009(17) -0.0232(19) 0.0196(15)
C13 0.0397(14) 0.0311(13) 0.0451(19) 0.0068(12) -0.0140(14) -0.0032(11)
C14 0.0424(14) 0.0364(14) 0.0393(17) 0.0039(12) -0.0075(13) 0.0002(12)
C15 0.0567(19) 0.0362(16) 0.082(3) -0.0027(16) 0.0005(19) -0.0080(14)
C16 0.0543(18) 0.0381(16) 0.066(2) -0.0113(15) -0.0070(17) -0.0093(14)
C17 0.0533(17) 0.0372(14) 0.0328(16) -0.0042(12) -0.0136(14) 0.0016(13)
C18 0.0427(14) 0.0271(12) 0.0276(14) 0.0043(10) -0.0084(12) 0.0063(10)
C19 0.0445(14) 0.0255(12) 0.0297(15) 0.0002(10) -0.0040(12) 0.0051(10)
C20 0.0567(17) 0.0349(13) 0.0222(14) -0.0035(10) -0.0028(13) 0.0083(12)
C21 0.0477(15) 0.0349(13) 0.0225(13) 0.0002(10) 0.0002(12) 0.0028(12)
C22 0.0487(16) 0.0479(16) 0.0350(17) 0.0104(13) -0.0044(14) -0.0007(13)
C23 0.0498(18) 0.069(2) 0.042(2) 0.0148(17) -0.0009(15) 0.0156(16)
C24 0.070(2) 0.0469(17) 0.0330(17) 0.0110(13) 0.0030(16) 0.0232(16)
C25 0.072(2) 0.0353(14) 0.0340(17) 0.0067(12) 0.0070(16) 0.0026(14)
C26 0.0512(17) 0.0405(15) 0.0264(15) 0.0041(11) 0.0043(13) 0.0036(12)
C27 0.0409(14) 0.0238(11) 0.0278(14) 0.0066(10) 0.0052(12) 0.0010(10)
C28 0.0366(13) 0.0278(12) 0.0376(16) -0.0006(11) 0.0090(12) -0.0039(10)
C29 0.0412(14) 0.0262(12) 0.0388(16) 0.0020(11) 0.0027(12) -0.0036(10)
C30 0.0293(12) 0.0332(13) 0.0418(17) 0.0043(11) 0.0024(12) -0.0055(10)
C31 0.0283(12) 0.0408(14) 0.0413(17) -0.0016(12) -0.0010(12) -0.0024(11)
Cl1' 0.0456(4) 0.0406(4) 0.0665(5) -0.0189(4) -0.0064(4) 0.0113(3)
O1' 0.0318(9) 0.0221(8) 0.0386(11) 0.0029(7) -0.0014(8) -0.0033(7)
O2' 0.0534(12) 0.0453(11) 0.0344(12) 0.0053(9) -0.0132(10) -0.0187(9)
O3' 0.0410(10) 0.0366(10) 0.0330(11) -0.0027(8) 0.0065(9) 0.0029(8)
O4' 0.0327(9) 0.0324(9) 0.0302(10) 0.0031(8) -0.0037(8) -0.0049(7)
O5' 0.0599(13) 0.0431(11) 0.0346(12) -0.0072(9) -0.0075(10) -0.0011(10)
N1' 0.0658(16) 0.0277(11) 0.0391(15) -0.0012(10) -0.0079(13) 0.0123(11)
N2' 0.0533(14) 0.0286(11) 0.0382(15) -0.0041(9) -0.0008(12) 0.0062(10)
N3' 0.0396(12) 0.0246(10) 0.0366(14) -0.0014(9) 0.0040(11) 0.0043(8)
N4' 0.0382(11) 0.0212(10) 0.0342(13) -0.0023(8) 0.0036(10) -0.0029(8)
N5' 0.0335(11) 0.0279(10) 0.0247(11) -0.0020(8) -0.0016(9) -0.0074(8)
N6' 0.0411(12) 0.0323(11) 0.0305(13) -0.0027(9) 0.0051(10) -0.0084(9)
N7' 0.0301(10) 0.0274(10) 0.0261(12) -0.0023(8) -0.0012(9) -0.0014(8)
N8' 0.0402(11) 0.0263(10) 0.0281(12) -0.0013(9) -0.0011(10) -0.0022(9)
C1' 0.0506(15) 0.0230(11) 0.0410(17) -0.0028(11) -0.0029(14) 0.0084(11)
C2' 0.0341(12) 0.0196(11) 0.0358(15) 0.0007(10) 0.0041(11) 0.0018(9)
C3' 0.0368(13) 0.0257(12) 0.0388(16) -0.0026(10) 0.0004(12) 0.0041(10)
C4' 0.0355(12) 0.0184(11) 0.0195(12) 0.0015(8) -0.0051(10) -0.0008(9)
C5' 0.0339(12) 0.0186(10) 0.0284(13) 0.0001(9) -0.0038(11) -0.0011(9)
C6' 0.0402(14) 0.0330(13) 0.0267(14) -0.0017(11) -0.0021(12) -0.0054(11)
C7' 0.0406(14) 0.0373(14) 0.0260(14) 0.0019(11) -0.0008(12) -0.0069(11)
C8' 0.0554(18) 0.0504(17) 0.0331(17) 0.0074(13) -0.0012(14) -0.0134(14)
C9' 0.0522(18) 0.062(2) 0.043(2) 0.0255(16) -0.0056(16) -0.0103(15)
C10' 0.064(2) 0.055(2) 0.052(2) 0.0197(17) 0.0044(18) 0.0001(16)
C11' 0.081(3) 0.079(3) 0.060(3) 0.034(2) -0.018(2) -0.012(2)
C12' 0.0600(19) 0.0322(14) 0.0353(16) -0.0055(12) 0.0093(14) -0.0156(13)
C13' 0.0421(15) 0.0254(12) 0.0256(14) 0.0048(10) 0.0071(11) -0.0035(10)
C14' 0.0374(13) 0.0298(12) 0.0248(14) 0.0004(10) 0.0010(11) -0.0012(10)
C15' 0.0537(16) 0.0268(13) 0.0281(14) 0.0007(10) 0.0001(13) -0.0020(12)
C16' 0.0541(17) 0.0301(13) 0.0378(17) 0.0032(11) 0.0011(14) -0.0093(12)
C17' 0.0353(13) 0.0298(12) 0.0325(15) -0.0005(11) 0.0033(12) -0.0044(10)
C18' 0.0291(11) 0.0247(11) 0.0268(13) -0.0039(10) 0.0029(11) 0.0013(9)
C19' 0.0317(12) 0.0235(11) 0.0308(15) -0.0016(10) -0.0049(11) -0.0005(9)
C20' 0.0306(12) 0.0341(13) 0.0416(17) -0.0008(12) -0.0058(12) 0.0014(10)
C21' 0.0268(12) 0.0319(13) 0.0376(16) -0.0008(11) -0.0032(11) 0.0017(10)
C22' 0.0371(14) 0.0374(14) 0.0386(17) 0.0037(12) 0.0024(12) 0.0013(11)
C23' 0.0411(15) 0.0454(16) 0.0370(17) -0.0060(13) 0.0019(13) 0.0023(12)
C24' 0.0324(13) 0.0328(13) 0.0497(18) -0.0089(12) -0.0007(12) 0.0044(10)
C25' 0.0329(13) 0.0319(13) 0.0477(18) 0.0006(12) -0.0060(12) 0.0064(10)
C26' 0.0327(13) 0.0370(14) 0.0370(16) -0.0010(12) -0.0047(12) 0.0074(10)
C27' 0.0541(17) 0.0281(13) 0.0299(15) -0.0029(11) -0.0024(13) 0.0029(12)
C28' 0.045(3) 0.032(3) 0.020(3) 0.0010(19) -0.004(2) 0.006(2)
C28B 0.048(7) 0.043(6) 0.021(6) 0.005(4) 0.000(5) 0.000(5)
C29' 0.051(6) 0.0370(18) 0.028(6) 0.004(2) -0.003(4) 0.010(4)
C29B 0.047(5) 0.045(5) 0.032(6) -0.003(4) 0.001(5) 0.004(4)
C30' 0.051(3) 0.045(2) 0.025(2) 0.0076(17) 0.0051(19) 0.0189(19)
C30B 0.051(6) 0.0370(18) 0.028(6) 0.004(2) -0.003(4) 0.010(4)
C31' 0.054(3) 0.051(2) 0.027(3) -0.0016(18) 0.005(2) 0.017(2)
C31B 0.054(3) 0.051(2) 0.027(3) -0.0016(18) 0.005(2) 0.017(2)
O1S 0.107(3) 0.089(3) 0.084(2) 0.0035(18) -0.023(2) -0.020(2)
O1SB 0.107(3) 0.089(3) 0.084(2) 0.0035(18) -0.023(2) -0.020(2)
C1S 0.107(3) 0.089(3) 0.084(2) 0.0035(18) -0.023(2) -0.020(2)
C1SB 0.107(3) 0.089(3) 0.084(2) 0.0035(18) -0.023(2) -0.020(2)
C2S 0.107(3) 0.089(3) 0.084(2) 0.0035(18) -0.023(2) -0.020(2)
C2SB 0.107(3) 0.089(3) 0.084(2) 0.0035(18) -0.023(2) -0.020(2)
C3S 0.107(3) 0.089(3) 0.084(2) 0.0035(18) -0.023(2) -0.020(2)
C3SB 0.107(3) 0.089(3) 0.084(2) 0.0035(18) -0.023(2) -0.020(2)
C4S 0.107(3) 0.089(3) 0.084(2) 0.0035(18) -0.023(2) -0.020(2)
C4SB 0.107(3) 0.089(3) 0.084(2) 0.0035(18) -0.023(2) -0.020(2)
O2S 0.094(3) 0.102(3) 0.103(4) 0.022(3) 0.010(3) 0.011(3)
O2SB 0.112(6) 0.082(5) 0.117(7) -0.022(5) 0.034(6) 0.013(4)
C5S 0.094(3) 0.102(3) 0.103(4) 0.022(3) 0.010(3) 0.011(3)
C5SB 0.083(7) 0.119(9) 0.089(9) -0.012(7) -0.011(6) -0.007(6)
C6S 0.094(3) 0.102(3) 0.103(4) 0.022(3) 0.010(3) 0.011(3)
C7S 0.094(3) 0.102(3) 0.103(4) 0.022(3) 0.010(3) 0.011(3)
C8S 0.094(3) 0.102(3) 0.103(4) 0.022(3) 0.010(3) 0.011(3)
O3S 0.100(5) 0.077(4) 0.056(4) -0.012(3) 0.003(4) 0.005(4)
C9S 0.073(10) 0.070(10) 0.061(11) -0.011(8) -0.006(9) 0.009(8)
O3SB 0.100(5) 0.077(4) 0.056(4) -0.012(3) 0.003(4) 0.005(4)

loop_
_atom_type_symbol
_atom_type_description
_atom_type_scat_dispersion_real
_atom_type_scat_dispersion_imag
_atom_type_scat_source
C C 0.0181 0.0091 'International Tables Vol C Tables 4.2.6.8 and 6.1.1.4'
H H 0.0000 0.0000 'International Tables Vol C Tables 4.2.6.8 and 6.1.1.4'
Cl Cl 0.3639 0.7018 'International Tables Vol C Tables 4.2.6.8 and 6.1.1.4'
N N 0.0311 0.0180 'International Tables Vol C Tables 4.2.6.8 and 6.1.1.4'
O O 0.0492 0.0322 'International Tables Vol C Tables 4.2.6.8 and 6.1.1.4'

loop_
_geom_angle_atom_site_label_1
_geom_angle_atom_site_label_2
_geom_angle_atom_site_label_3
_geom_angle
N2 N1 C1 110.8(2)
N2 N1 C31 119.6(2)
C1 N1 C31 129.5(2)
N3 N2 N1 107.5(2)
N2 N3 C2 108.6(2)
C4 N4 C3 123.4(2)
C4 N4 H4 118.3
C3 N4 H4 118.3
C6 N5 C5 118.9(3)
C6 N5 H5 120.5
C5 N5 H5 120.5
C13 N6 C7 125.4(2)
C13 N6 C12 119.0(3)
C7 N6 C12 115.1(3)
C18 N7 C14 118.0(3)
C18 N7 C17 128.7(3)
C14 N7 C17 111.5(2)
C27 N8 C19 119.7(2)
C27 N8 H8 120.1
C19 N8 H8 120.1
N1 C1 C2 104.6(2)
N1 C1 H1 127.7
C2 C1 H1 127.7
N3 C2 C1 108.5(2)
N3 C2 C3 122.1(2)
C1 C2 C3 129.4(2)
N4 C3 C2 111.6(2)
N4 C3 H3A 109.3
C2 C3 H3A 109.3
N4 C3 H3B 109.3
C2 C3 H3B 109.3
H3A C3 H3B 108.0
O1 C4 N4 123.9(3)
O1 C4 C5 120.2(2)
N4 C4 C5 115.9(2)
N5 C5 C4 115.3(2)
N5 C5 H5A 108.5
C4 C5 H5A 108.5
N5 C5 H5B 108.5
C4 C5 H5B 108.5
H5A C5 H5B 107.5
O2 C6 N5 121.2(3)
O2 C6 C7 122.2(3)
N5 C6 C7 116.6(3)
N6 C7 C8 113.7(3)
N6 C7 C6 109.0(2)
C8 C7 C6 112.1(3)
N6 C7 H7 107.2
C8 C7 H7 107.2
C6 C7 H7 107.2
C9 C8 C7 114.0(2)
C9 C8 H8A 108.8
C7 C8 H8A 108.8
C9 C8 H8B 108.8
C7 C8 H8B 108.8
H8A C8 H8B 107.7
C11B C9 C8 116.0(6)
C11B C9 C10 88.6(6)
C8 C9 C10 111.0(3)
C11B C9 C11 110.1(6)
C8 C9 C11 118.3(3)
C10 C9 C11 108.7(4)
C11B C9 C10B 117.2(9)
C8 C9 C10B 102.6(7)
C10 C9 C10B 29.8(6)
C11 C9 C10B 89.8(7)
C11B C9 H9A 17.6
C8 C9 H9A 106.0
C10 C9 H9A 106.0
C11 C9 H9A 106.0
C10B C9 H9A 134.8
C11B C9 H9B 106.8
C8 C9 H9B 106.8
C10 C9 H9B 126.9
C11 C9 H9B 18.3
C10B C9 H9B 106.8
H9A C9 H9B 97.6
C9 C10 H10A 109.5
C9 C10 H10B 109.5
C9 C10 H10C 109.5
C9 C10B H10D 109.5
C9 C10B H10E 109.5
H10D C10B H10E 109.5
C9 C10B H10F 109.5
H10D C10B H10F 109.5
H10E C10B H10F 109.5
C9 C11 H11A 109.5
C9 C11 H11B 109.5
C9 C11 H11C 109.5
C9 C11B H11D 109.5
C9 C11B H11E 109.5
H11D C11B H11E 109.5
C9 C11B H11F 109.5
H11D C11B H11F 109.5
H11E C11B H11F 109.5
N6 C12 H12A 109.5
N6 C12 H12B 109.5
H12A C12 H12B 109.5
N6 C12 H12C 109.5
H12A C12 H12C 109.5
H12B C12 H12C 109.5
O3 C13 N6 121.6(3)
O3 C13 C14 119.4(3)
N6 C13 C14 119.0(3)
N7 C14 C13 111.5(2)
N7 C14 C15 104.3(3)
C13 C14 C15 109.6(3)
N7 C14 H14 110.4
C13 C14 H14 110.4
C15 C14 H14 110.4
C16 C15 C14 103.8(3)
C16 C15 H15A 111.0
C14 C15 H15A 111.0
C16 C15 H15B 111.0
C14 C15 H15B 111.0
H15A C15 H15B 109.0
C15 C16 C17 103.1(3)
C15 C16 H16A 111.1
C17 C16 H16A 111.1
C15 C16 H16B 111.1
C17 C16 H16B 111.1
H16A C16 H16B 109.1
N7 C17 C16 102.7(3)
N7 C17 H17A 111.2
C16 C17 H17A 111.2
N7 C17 H17B 111.2
C16 C17 H17B 111.2
H17A C17 H17B 109.1
O4 C18 N7 121.5(3)
O4 C18 C19 120.6(2)
N7 C18 C19 117.9(3)
N8 C19 C18 108.5(2)
N8 C19 C20 112.3(2)
C18 C19 C20 114.4(2)
N8 C19 H19 107.1
C18 C19 H19 107.1
C20 C19 H19 107.1
C21 C20 C19 116.0(2)
C21 C20 H20A 108.3
C19 C20 H20A 108.3
C21 C20 H20B 108.3
C19 C20 H20B 108.3
H20A C20 H20B 107.4
C26 C21 C22 119.0(3)
C26 C21 C20 120.4(3)
C22 C21 C20 120.6(3)
C23 C22 C21 120.4(3)
C23 C22 H22 119.8
C21 C22 H22 119.8
C22 C23 C24 119.1(3)
C22 C23 H23 120.5
C24 C23 H23 120.5
C25 C24 C23 122.0(3)
C25 C24 Cl1 119.7(3)
C23 C24 Cl1 118.2(3)
C24 C25 C26 118.6(3)
C24 C25 H25 120.7
C26 C25 H25 120.7
C21 C26 C25 120.8(3)
C21 C26 H26 119.6
C25 C26 H26 119.6
O5 C27 N8 122.5(3)
O5 C27 C28 121.6(3)
N8 C27 C28 115.7(2)
C27 C28 C29 108.9(2)
C27 C28 H28A 109.9
C29 C28 H28A 109.9
C27 C28 H28B 109.9
C29 C28 H28B 109.9
H28A C28 H28B 108.3
C30 C29 C28 113.5(2)
C30 C29 H29A 108.9
C28 C29 H29A 108.9
C30 C29 H29B 108.9
C28 C29 H29B 108.9
H29A C29 H29B 107.7
C31 C30 C29 113.6(2)
C31 C30 H30A 108.8
C29 C30 H30A 108.8
C31 C30 H30B 108.8
C29 C30 H30B 108.8
H30A C30 H30B 107.7
N1 C31 C30 113.2(2)
N1 C31 H31A 108.9
C30 C31 H31A 108.9
N1 C31 H31B 108.9
C30 C31 H31B 108.9
H31A C31 H31B 107.8
N2' N1' C1' 110.4(3)
N2' N1' C31' 115.8(3)
C1' N1' C31' 132.9(3)
N2' N1' C31B 125.7(4)
C1' N1' C31B 119.5(5)
C31' N1' C31B 30.6(4)
N3' N2' N1' 107.2(2)
N2' N3' C2' 109.0(2)
C4' N4' C3' 121.2(2)
C4' N4' H4' 119.4
C3' N4' H4' 119.4
C6' N5' C5' 118.4(2)
C6' N5' H5' 120.8
C5' N5' H5' 120.8
C13' N6' C12' 119.3(3)
C13' N6' C7' 125.3(2)
C12' N6' C7' 115.3(2)
C18' N7' C14' 118.8(2)
C18' N7' C17' 128.4(2)
C14' N7' C17' 112.7(2)
C27' N8' C19' 121.6(2)
C27' N8' H8' 119.2
C19' N8' H8' 119.2
N1' C1' C2' 105.0(2)
N1' C1' H1' 127.5
C2' C1' H1' 127.5
N3' C2' C1' 108.5(3)
N3' C2' C3' 121.6(2)
C1' C2' C3' 129.9(2)
N4' C3' C2' 110.2(2)
N4' C3' H3'A 109.6
C2' C3' H3'A 109.6
N4' C3' H3'B 109.6
C2' C3' H3'B 109.6
H3'A C3' H3'B 108.1
O1' C4' N4' 123.9(2)
O1' C4' C5' 119.6(2)
N4' C4' C5' 116.5(2)
N5' C5' C4' 115.20(19)
N5' C5' H5'A 108.5
C4' C5' H5'A 108.5
N5' C5' H5'B 108.5
C4' C5' H5'B 108.5
H5'A C5' H5'B 107.5
O2' C6' N5' 121.7(3)
O2' C6' C7' 121.9(3)
N5' C6' C7' 116.4(2)
N6' C7' C8' 113.4(3)
N6' C7' C6' 108.8(2)
C8' C7' C6' 111.4(2)
N6' C7' H7' 107.7
C8' C7' H7' 107.7
C6' C7' H7' 107.7
C7' C8' C9' 113.6(3)
C7' C8' H8'A 108.8
C9' C8' H8'A 108.8
C7' C8' H8'B 108.8
C9' C8' H8'B 108.8
H8'A C8' H8'B 107.7
C10' C9' C11' 111.8(3)
C10' C9' C8' 111.0(3)
C11' C9' C8' 110.1(4)
C10' C9' H9' 107.9
C11' C9' H9' 107.9
C8' C9' H9' 107.9
C9' C10' H10G 109.5
C9' C10' H10H 109.5
H10G C10' H10H 109.5
C9' C10' H10I 109.5
H10G C10' H10I 109.5
H10H C10' H10I 109.5
C9' C11' H11G 109.5
C9' C11' H11H 109.5
H11G C11' H11H 109.5
C9' C11' H11I 109.5
H11G C11' H11I 109.5
H11H C11' H11I 109.5
N6' C12' H12D 109.5
N6' C12' H12E 109.5
H12D C12' H12E 109.5
N6' C12' H12F 109.5
H12D C12' H12F 109.5
H12E C12' H12F 109.5
O3' C13' N6' 122.0(3)
O3' C13' C14' 119.4(2)
N6' C13' C14' 118.6(2)
N7' C14' C13' 108.2(2)
N7' C14' C15' 104.3(2)
C13' C14' C15' 112.3(2)
N7' C14' H14' 110.6
C13' C14' H14' 110.6
C15' C14' H14' 110.6
C16' C15' C14' 103.5(2)
C16' C15' H15C 111.1
C14' C15' H15C 111.1
C16' C15' H15D 111.1
C14' C15' H15D 111.1
H15C C15' H15D 109.0
C17' C16' C15' 104.9(2)
C17' C16' H16C 110.8
C15' C16' H16C 110.8
C17' C16' H16D 110.8
C15' C16' H16D 110.8
H16C C16' H16D 108.9
N7' C17' C16' 103.0(2)
N7' C17' H17C 111.2
C16' C17' H17C 111.2
N7' C17' H17D 111.2
C16' C17' H17D 111.2
H17C C17' H17D 109.1
O4' C18' N7' 121.5(3)
O4' C18' C19' 120.3(2)
N7' C18' C19' 118.2(2)
N8' C19' C18' 108.4(2)
N8' C19' C20' 112.7(2)
C18' C19' C20' 114.2(2)
N8' C19' H19' 107.1
C18' C19' H19' 107.1
C20' C19' H19' 107.1
C21' C20' C19' 116.3(2)
C21' C20' H20C 108.2
C19' C20' H20C 108.2
C21' C20' H20D 108.2
C19' C20' H20D 108.2
H20C C20' H20D 107.4
C22' C21' C26' 118.1(3)
C22' C21' C20' 121.0(3)
C26' C21' C20' 120.8(3)
C21' C22' C23' 121.1(3)
C21' C22' H22' 119.5
C23' C22' H22' 119.5
C24' C23' C22' 119.0(3)
C24' C23' H23' 120.5
C22' C23' H23' 120.5
C23' C24' C25' 121.2(3)
C23' C24' Cl1' 119.4(3)
C25' C24' Cl1' 119.5(2)
C24' C25' C26' 119.4(3)
C24' C25' H25' 120.3
C26' C25' H25' 120.3
C25' C26' C21' 121.2(3)
C25' C26' H26' 119.4
C21' C26' H26' 119.4
O5' C27' N8' 121.7(3)
O5' C27' C28B 114.5(6)
N8' C27' C28B 121.8(6)
O5' C27' C28' 124.0(3)
N8' C27' C28' 113.6(3)
C28B C27' C28' 24.9(5)
C29' C28' C27' 112.9(6)
C29' C28' H28C 109.0
C27' C28' H28C 109.0
C29' C28' H28D 109.0
C27' C28' H28D 109.0
H28C C28' H28D 107.8
C27' C28B C29B 106.4(10)
C27' C28B H28E 110.5
C29B C28B H28E 110.5
C27' C28B H28F 110.5
C29B C28B H28F 110.5
H28E C28B H28F 108.6
C30' C29' C28' 113.8(8)
C30' C29' H29C 108.8
C28' C29' H29C 108.8
C30' C29' H29D 108.8
C28' C29' H29D 108.8
H29C C29' H29D 107.7
C28B C29B C30B 110.0(14)
C28B C29B H29E 109.7
C30B C29B H29E 109.7
C28B C29B H29F 109.7
C30B C29B H29F 109.7
H29E C29B H29F 108.2
C31' C30' C29' 113.9(5)
C31' C30' H30C 108.8
C29' C30' H30C 108.8
C31' C30' H30D 108.8
C29' C30' H30D 108.8
H30C C30' H30D 107.7
C31B C30B C29B 111(2)
C31B C30B H30E 109.5
C29B C30B H30E 109.5
C31B C30B H30F 109.5
C29B C30B H30F 109.5
H30E C30B H30F 108.1
N1' C31' C30' 110.0(4)
N1' C31' H31C 109.7
C30' C31' H31C 109.7
N1' C31' H31D 109.7
C30' C31' H31D 109.7
H31C C31' H31D 108.2
C30B C31B N1' 118.8(13)
C30B C31B H31E 107.6
N1' C31B H31E 107.6
C30B C31B H31F 107.6
N1' C31B H31F 107.6
H31E C31B H31F 107.0
C2S O1S C3S 112.2(8)
C3SB O1SB C2SB 105.0(13)
C2SB C1SB H1SD 109.5
C2SB C1SB H1SE 109.5
H1SD C1SB H1SE 109.5
C2SB C1SB H1SF 109.5
H1SD C1SB H1SF 109.5
H1SE C1SB H1SF 109.5
O1S C2S C1S 112.4(9)
O1S C2S H2SA 109.1
C1S C2S H2SA 109.1
O1S C2S H2SC 109.1
C1S C2S H2SC 109.1
H2SA C2S H2SC 107.8
O1SB C2SB C1SB 97.1(13)
O1SB C2SB H2SD 112.3
C1SB C2SB H2SD 112.3
O1SB C2SB H2SE 112.3
C1SB C2SB H2SE 112.3
H2SD C2SB H2SE 109.9
O1S C3S C4S 109.8(9)
O1S C3S H3SC 109.7
C4S C3S H3SC 109.7
O1S C3S H3SD 109.7
C4S C3S H3SD 109.7
H3SC C3S H3SD 108.2
O1SB C3SB C4SB 114.0(14)
O1SB C3SB H3SE 108.8
C4SB C3SB H3SE 108.8
O1SB C3SB H3SF 108.8
C4SB C3SB H3SF 108.8
H3SE C3SB H3SF 107.6
C3SB C4SB H4SD 109.5
C3SB C4SB H4SE 109.5
H4SD C4SB H4SE 109.5
C3SB C4SB H4SF 109.5
H4SD C4SB H4SF 109.5
H4SE C4SB H4SF 109.5
C6S O2S C7S 114.2(11)
C5SB O2SB H2SB 109.5
O2SB C5SB H5SA 109.5
O2SB C5SB H5SB 109.5
H5SA C5SB H5SB 109.5
O2SB C5SB H5SC 109.5
H5SA C5SB H5SC 109.5
H5SB C5SB H5SC 109.5
O2S C6S C5S 109.7(12)
O2S C6S H6SA 109.7
C5S C6S H6SA 109.7
O2S C6S H6SB 109.7
C5S C6S H6SB 109.7
H6SA C6S H6SB 108.2
C8S C7S O2S 109.4(13)
C8S C7S H7SA 109.8
O2S C7S H7SA 109.8
C8S C7S H7SB 109.8
O2S C7S H7SB 109.8
H7SA C7S H7SB 108.2
C9S O3S H3S 109.5
C9S O3S H3SA 82(10)
H3S O3S H3SA 87.2
C9S O3S H3SB 168(10)
H3S O3S H3SB 68.5
H3SA O3S H3SB 108.8(9)
O3S C9S H9SA 109.5
O3S C9S H9SB 109.5
H9SA C9S H9SB 109.5
O3S C9S H9SC 109.5
H9SA C9S H9SC 109.5
H9SB C9S H9SC 109.5
O3S C9S H3SA 32(4)
H9SA C9S H3SA 82.2
H9SB C9S H3SA 105.5
H9SC C9S H3SA 136.1

loop_
_geom_bond_atom_site_label_1
_geom_bond_atom_site_label_2
_geom_bond_distance
Cl1 C24 1.748(3)
O1 C4 1.231(4)
O2 C6 1.231(4)
O3 C13 1.230(4)
O4 C18 1.236(4)
O5 C27 1.217(4)
N1 N2 1.341(3)
N1 C1 1.357(3)
N1 C31 1.480(4)
N2 N3 1.321(3)
N3 C2 1.363(4)
N4 C4 1.339(3)
N4 C3 1.447(4)
N4 H4 0.8800
N5 C6 1.337(4)
N5 C5 1.446(4)
N5 H5 0.8800
N6 C13 1.348(5)
N6 C7 1.466(4)
N6 C12 1.478(4)
N7 C18 1.337(4)
N7 C14 1.467(4)
N7 C17 1.474(4)
N8 C27 1.359(4)
N8 C19 1.446(4)
N8 H8 0.8800
C1 C2 1.372(4)
C1 H1 0.9500
C2 C3 1.504(4)
C3 H3A 0.9900
C3 H3B 0.9900
C4 C5 1.523(4)
C5 H5A 0.9900
C5 H5B 0.9900
C6 C7 1.548(4)
C7 C8 1.538(5)
C7 H7 1.0000
C8 C9 1.526(5)
C8 H8A 0.9900
C8 H8B 0.9900
C9 C11B 1.413(12)
C9 C10 1.532(6)
C9 C11 1.534(7)
C9 C10B 1.534(15)
C9 H9A 1.0000
C9 H9B 1.0000
C10 H10A 0.9800
C10 H10B 0.9800
C10 H10C 0.9800
C10B H10D 0.9800
C10B H10E 0.9800
C10B H10F 0.9800
C11 H11A 0.9800
C11 H11B 0.9800
C11 H11C 0.9800
C11B H11D 0.9800
C11B H11E 0.9800
C11B H11F 0.9800
C12 H12A 0.9800
C12 H12B 0.9800
C12 H12C 0.9800
C13 C14 1.526(4)
C14 C15 1.556(4)
C14 H14 1.0000
C15 C16 1.517(6)
C15 H15A 0.9900
C15 H15B 0.9900
C16 C17 1.543(5)
C16 H16A 0.9900
C16 H16B 0.9900
C17 H17A 0.9900
C17 H17B 0.9900
C18 C19 1.525(4)
C19 C20 1.556(4)
C19 H19 1.0000
C20 C21 1.504(4)
C20 H20A 0.9900
C20 H20B 0.9900
C21 C26 1.386(4)
C21 C22 1.399(5)
C22 C23 1.382(5)
C22 H22 0.9500
C23 C24 1.384(6)
C23 H23 0.9500
C24 C25 1.367(6)
C25 C26 1.401(5)
C25 H25 0.9500
C26 H26 0.9500
C27 C28 1.526(4)
C28 C29 1.527(4)
C28 H28A 0.9900
C28 H28B 0.9900
C29 C30 1.526(4)
C29 H29A 0.9900
C29 H29B 0.9900
C30 C31 1.524(4)
C30 H30A 0.9900
C30 H30B 0.9900
C31 H31A 0.9900
C31 H31B 0.9900
Cl1' C24' 1.751(3)
O1' C4' 1.234(3)
O2' C6' 1.217(4)
O3' C13' 1.233(4)
O4' C18' 1.242(3)
O5' C27' 1.237(4)
N1' N2' 1.342(4)
N1' C1' 1.354(4)
N1' C31' 1.489(6)
N1' C31B 1.556(12)
N2' N3' 1.314(4)
N3' C2' 1.354(4)
N4' C4' 1.327(3)
N4' C3' 1.448(4)
N4' H4' 0.8800
N5' C6' 1.342(4)
N5' C5' 1.447(3)
N5' H5' 0.8800
N6' C13' 1.356(4)
N6' C12' 1.463(4)
N6' C7' 1.469(4)
N7' C18' 1.339(4)
N7' C14' 1.464(4)
N7' C17' 1.476(3)
N8' C27' 1.345(4)
N8' C19' 1.446(4)
N8' H8' 0.8800
C1' C2' 1.360(4)
C1' H1' 0.9500
C2' C3' 1.509(4)
C3' H3'A 0.9900
C3' H3'B 0.9900
C4' C5' 1.528(4)
C5' H5'A 0.9900
C5' H5'B 0.9900
C6' C7' 1.542(4)
C7' C8' 1.531(4)
C7' H7' 1.0000
C8' C9' 1.539(5)
C8' H8'A 0.9900
C8' H8'B 0.9900
C9' C10' 1.520(6)
C9' C11' 1.524(6)
C9' H9' 1.0000
C10' H10G 0.9800
C10' H10H 0.9800
C10' H10I 0.9800
C11' H11G 0.9800
C11' H11H 0.9800
C11' H11I 0.9800
C12' H12D 0.9800
C12' H12E 0.9800
C12' H12F 0.9800
C13' C14' 1.536(4)
C14' C15' 1.541(4)
C14' H14' 1.0000
C15' C16' 1.531(5)
C15' H15C 0.9900
C15' H15D 0.9900
C16' C17' 1.526(4)
C16' H16C 0.9900
C16' H16D 0.9900
C17' H17C 0.9900
C17' H17D 0.9900
C18' C19' 1.521(4)
C19' C20' 1.550(4)
C19' H19' 1.0000
C20' C21' 1.510(4)
C20' H20C 0.9900
C20' H20D 0.9900
C21' C22' 1.397(5)
C21' C26' 1.399(4)
C22' C23' 1.397(4)
C22' H22' 0.9500
C23' C24' 1.381(5)
C23' H23' 0.9500
C24' C25' 1.382(5)
C25' C26' 1.384(4)
C25' H25' 0.9500
C26' H26' 0.9500
C27' C28B 1.492(12)
C27' C28' 1.549(7)
C28' C29' 1.527(10)
C28' H28C 0.9900
C28' H28D 0.9900
C28B C29B 1.515(17)
C28B H28E 0.9900
C28B H28F 0.9900
C29' C30' 1.516(14)
C29' H29C 0.9900
C29' H29D 0.9900
C29B C30B 1.55(2)
C29B H29E 0.9900
C29B H29F 0.9900
C30' C31' 1.514(6)
C30' H30C 0.9900
C30' H30D 0.9900
C30B C31B 1.54(3)
C30B H30E 0.9900
C30B H30F 0.9900
C31' H31C 0.9900
C31' H31D 0.9900
C31B H31E 0.9900
C31B H31F 0.9900
O1S C2S 1.332(14)
O1S C3S 1.405(14)
O1SB C3SB 1.39(2)
O1SB C2SB 1.40(2)
C1S C2S 1.473(15)
C1S H1SA 0.9800
C1S H1SB 0.9800
C1S H1SC 0.9800
C1SB C2SB 1.67(2)
C1SB H1SD 0.9800
C1SB H1SE 0.9800
C1SB H1SF 0.9800
C2S H2SA 0.9900
C2S H2SC 0.9900
C2SB H2SD 0.9900
C2SB H2SE 0.9900
C3S C4S 1.602(17)
C3S H3SC 0.9900
C3S H3SD 0.9900
C3SB C4SB 1.53(3)
C3SB H3SE 0.9900
C3SB H3SF 0.9900
C4S H4SA 0.9800
C4S H4SB 0.9800
C4S H4SC 0.9800
C4SB H4SD 0.9800
C4SB H4SE 0.9800
C4SB H4SF 0.9800
O2S C6S 1.419(18)
O2S C7S 1.449(16)
O2SB C5SB 1.432(16)
O2SB H2SB 0.8400
C5S C6S 1.518(18)
C5S H5SD 0.9800
C5S H5SE 0.9800
C5S H5SF 0.9800
C5SB H5SA 0.9800
C5SB H5SB 0.9800
C5SB H5SC 0.9800
C6S H6SA 0.9900
C6S H6SB 0.9900
C7S C8S 1.40(2)
C7S H7SA 0.9900
C7S H7SB 0.9900
C8S H8SA 0.9800
C8S H8SB 0.9800
C8S H8SC 0.9800
O3S C9S 1.44(2)
O3S H3S 0.8400
O3S H3SA 0.830(5)
O3S H3SB 0.830(5)
C9S H9SA 0.9800
C9S H9SB 0.9800
C9S H9SC 0.9800
C9S H3SA 1.6(2)

loop_
_geom_hbond_atom_site_label_D
_geom_hbond_atom_site_label_H
_geom_hbond_atom_site_label_A
_geom_hbond_distance_DH
_geom_hbond_distance_HA
_geom_hbond_distance_DA
_geom_hbond_angle_DHA
_geom_hbond_site_symmetry_A
N5' H5' O4' 0.88 2.07 2.937(3) 167.0 .
N5 H5 O4 0.88 2.09 2.949(3) 164.1 .
N4 H4 O1' 0.88 2.01 2.833(3) 154.6 3_655
N8 H8 N2' 0.88 2.22 3.074(3) 162.6 .
N4' H4' O1 0.88 2.04 2.831(3) 148.7 .
N8' H8' N2 0.88 2.45 3.306(3) 165.1 3_645
O2SB H2SB N1' 0.84 2.57 3.330(8) 151.3 3_655
O3SB H3SA O5' 0.830(5) 2.14(10) 2.927(7) 159(25) .
O3SB H3SB O3 0.830(5) 2.25(3) 3.081(8) 173(23) .
